data_7003940
loop_
_publ_author_name
'Ramakrishnan, Sethu'
'Palaniandavar, Mallayan'

_publ_section_title
;
 Interaction of rac-[Cu(diimine)3]2+ and rac-[Zn(diimine)3]2+ complexes
 with CT DNA: effect of fluxional Cu(ii) geometry on DNA binding,
 ligand--promoted exciton coupling and prominent DNA cleavage
;
_journal_issue 29
_journal_name_full 'Dalton Transactions'
_journal_page_first 3866
_journal_page_last 3878
_journal_paper_doi 10.1039/b801497c
_journal_year 2008
_chemical_compound_source 'see text'
_chemical_formula_moiety 'C42 H36 N6 Zn, 2(Cl O4), O'
_chemical_formula_sum 'C42 H36 Cl2 N6 O9 Zn'
_chemical_formula_weight 905.06
_chemical_name_common 'tris diimine zinc(II)'
_chemical_name_systematic 'tris diimine zinc(II)'
_space_group_IT_number 14
_symmetry_cell_setting monoclinic
_symmetry_Int_Tables_number 14
_symmetry_space_group_name_Hall '-P 2ybc'
_symmetry_space_group_name_H-M 'P 1 21/c 1'
_atom_sites_solution_hydrogens geom
_atom_sites_solution_primary direct
_atom_sites_solution_secondary difmap
_audit_creation_method SHELXL-97
_cell_angle_alpha 90
_cell_angle_beta 99.771(2)
_cell_angle_gamma 90
_cell_formula_units_Z 4
_cell_length_a 12.4188(12)
_cell_length_b 17.9607(18)
_cell_length_c 17.7427(17)
_cell_measurement_reflns_used 25
_cell_measurement_temperature 293
_cell_measurement_theta_max 28.3
_cell_measurement_theta_min 2.0
_cell_volume 3900.1(7)
_computing_cell_refinement CAD4
_computing_data_collection 'CAD4 Mach2'
_computing_data_reduction SHELXL-97
_computing_molecular_graphics 'PLATON (Spek, 2003)'
_computing_publication_material 'PLATON (Spek, 2003)'
_computing_structure_refinement 'SHELXL-97 (Sheldrick, 1997)'
_computing_structure_solution 'SHELXS-97 (Sheldrick, 1997)'
_diffrn_ambient_temperature 293
_diffrn_measured_fraction_theta_full 0.988
_diffrn_measured_fraction_theta_max 0.988
_diffrn_measurement_device_type 'Enraf-Nonius CAD4 Mach2'
_diffrn_measurement_method 'theta-2theta scan'
_diffrn_radiation_monochromator graphite
_diffrn_radiation_probe x-ray
_diffrn_radiation_source 'fine-focus sealed tube'
_diffrn_radiation_type MoK\a
_diffrn_radiation_wavelength 0.71073
_diffrn_reflns_av_R_equivalents 0.0489
_diffrn_reflns_av_sigmaI/netI 0.0657
_diffrn_reflns_limit_h_max 15
_diffrn_reflns_limit_h_min -16
_diffrn_reflns_limit_k_max 23
_diffrn_reflns_limit_k_min -21
_diffrn_reflns_limit_l_max 23
_diffrn_reflns_limit_l_min -20
_diffrn_reflns_number 25780
_diffrn_reflns_reduction_process
;
;
_diffrn_reflns_theta_full 28.32
_diffrn_reflns_theta_max 28.32
_diffrn_reflns_theta_min 2.01
_diffrn_standards_decay_% 0.5
_diffrn_standards_interval_time 1
_diffrn_standards_number 3
_exptl_absorpt_coefficient_mu 0.834
_exptl_absorpt_correction_type none
_exptl_crystal_colour colourless
_exptl_crystal_density_diffrn 1.541
_exptl_crystal_density_method 'Not Measured'
_exptl_crystal_description Rectangular
_exptl_crystal_F_000 1864
_exptl_crystal_size_max 0.21
_exptl_crystal_size_mid 0.15
_exptl_crystal_size_min 0.10
_refine_diff_density_max 0.823
_refine_diff_density_min -0.835
_refine_diff_density_rms 0.146
_refine_ls_extinction_method none
_refine_ls_goodness_of_fit_ref 1.125
_refine_ls_hydrogen_treatment mixed
_refine_ls_matrix_type full
_refine_ls_number_parameters 573
_refine_ls_number_reflns 9598
_refine_ls_number_restraints 0
_refine_ls_restrained_S_all 1.125
_refine_ls_R_factor_all 0.0876
_refine_ls_R_factor_gt 0.0571
_refine_ls_shift/su_max 0.001
_refine_ls_shift/su_mean 0.000
_refine_ls_structure_factor_coef Fsqd
_refine_ls_weighting_details 'calc w=1/[\s^2^(Fo^2^)+(0.0195P)^2^+16.7686P] where P=(Fo^2^+2Fc^2^)/3'
_refine_ls_weighting_scheme calc
_refine_ls_wR_factor_gt 0.1079
_refine_ls_wR_factor_ref 0.1471
_reflns_number_gt 7106
_reflns_number_total 9598
_reflns_threshold_expression I>2\s(I)
_cod_data_source_file b801497c.txt
_cod_data_source_block 13mardm
_cod_depositor_comments
;
 Changing the _chemical_formula_sum data item value from
 'C42 H36 Cl2 N7 O9 Z' to 'C42 H36 Cl2 N6 O9 Zn'.

 Antanas Vaitkus,
 2017-01-04

The following automatic conversions were performed:
'_symmetry_cell_setting' value 'Monoclinic' changed to 'monoclinic'
according to '/home/saulius/struct/CIF-dictionaries/cif_core.dic'
dictionary named 'cif_core.dic' version 2.4.1 from 2010-06-29.

Automatic conversion script
Id: cif_fix_enum 1527 2010-12-29 10:47:43Z saulius 
;
_cod_original_sg_symbol_H-M 'P 21/c'
_cod_original_formula_sum 'C42 H36 Cl2 N6 O9 ZN'
_cod_database_code 7003940

loop_
_symmetry_equiv_pos_site_id
_symmetry_equiv_pos_as_xyz
1 x,y,z
2 -x,1/2+y,1/2-z
3 -x,-y,-z
4 x,1/2-y,1/2+z

loop_
_atom_site_aniso_label
_atom_site_aniso_U_11
_atom_site_aniso_U_22
_atom_site_aniso_U_33
_atom_site_aniso_U_23
_atom_site_aniso_U_13
_atom_site_aniso_U_12
Zn 0.0127(2) 0.0146(2) 0.0150(2) -0.0001(2) 0.0028(2) 0.0009(2)
N1 0.0141(15) 0.0121(15) 0.0163(15) -0.0002(12) 0.0050(12) 0.0020(12)
N2 0.0152(16) 0.0138(16) 0.0145(15) -0.0004(12) 0.0015(12) 0.0010(12)
N3 0.0109(15) 0.0207(17) 0.0179(16) -0.0022(13) 0.0025(12) 0.0001(13)
N4 0.0144(16) 0.0129(16) 0.0222(17) -0.0004(13) 0.0040(13) 0.0013(12)
N5 0.0112(15) 0.0122(15) 0.0180(16) 0.0025(12) 0.0022(12) -0.0020(12)
N6 0.0153(16) 0.0100(14) 0.0133(15) 0.0019(12) 0.0000(12) 0.0007(12)
C1 0.0152(19) 0.0152(19) 0.024(2) -0.0009(16) 0.0047(16) -0.0043(15)
C2 0.020(2) 0.0099(18) 0.031(2) -0.0050(16) 0.0050(17) 0.0042(15)
C3 0.019(2) 0.019(2) 0.032(2) 0.0010(17) 0.0042(17) 0.0041(16)
C4 0.0152(19) 0.0161(19) 0.023(2) 0.0007(16) 0.0045(15) -0.0024(15)
C5 0.017(2) 0.021(2) 0.020(2) 0.0050(16) 0.0049(16) 0.0014(16)
C6 0.0138(18) 0.026(2) 0.0178(19) 0.0068(17) 0.0051(15) -0.0032(16)
C7 0.0117(17) 0.023(2) 0.0116(17) -0.0016(15) 0.0014(13) -0.0028(15)
C8 0.020(2) 0.022(2) 0.0159(19) -0.0026(16) 0.0065(16) -0.0036(16)
C9 0.019(2) 0.021(2) 0.022(2) -0.0066(17) 0.0041(16) -0.0064(16)
C10 0.021(2) 0.022(2) 0.0157(19) -0.0026(16) 0.0054(16) -0.0017(16)
C11 0.0148(18) 0.0144(19) 0.0204(19) 0.0008(15) 0.0082(15) -0.0010(14)
C12 0.0102(17) 0.0150(18) 0.0162(18) 0.0037(14) 0.0045(14) 0.0004(14)
C13 0.025(2) 0.029(3) 0.038(3) -0.002(2) -0.009(2) 0.0048(19)
C14 0.021(2) 0.035(3) 0.0151(19) 0.0036(18) 0.0009(16) 0.0008(18)
C15 0.021(2) 0.020(2) 0.020(2) -0.0037(16) 0.0062(16) -0.0026(16)
C16 0.018(2) 0.017(2) 0.033(2) -0.0026(17) 0.0070(17) -0.0051(16)
C17 0.017(2) 0.022(2) 0.028(2) 0.0011(17) 0.0074(17) -0.0025(16)
C18 0.018(2) 0.0169(19) 0.0183(19) 0.0035(15) 0.0050(15) 0.0054(15)
C19 0.022(2) 0.0078(17) 0.0218(19) 0.0007(15) 0.0087(15) 0.0054(15)
C20 0.024(2) 0.0166(19) 0.0178(19) -0.0001(15) 0.0059(16) 0.0062(16)
C21 0.0166(19) 0.0163(19) 0.0186(19) 0.0013(15) 0.0004(15) 0.0025(15)
C22 0.023(2) 0.0166(19) 0.0174(19) -0.0041(16) -0.0009(16) -0.0008(16)
C23 0.019(2) 0.019(2) 0.022(2) 0.0002(16) 0.0002(16) 0.0014(16)
C24 0.0116(18) 0.0135(18) 0.026(2) 0.0034(16) 0.0050(15) -0.0024(14)
C25 0.0150(18) 0.0147(18) 0.0142(17) 0.0037(14) 0.0019(14) 0.0029(14)
C26 0.0163(19) 0.0177(19) 0.0162(18) 0.0013(15) 0.0055(15) 0.0041(14)
C27 0.030(2) 0.036(3) 0.022(2) 0.0016(19) 0.0126(18) 0.0008(19)
C28 0.035(3) 0.033(3) 0.019(2) -0.0041(19) 0.0077(18) -0.007(2)
C29 0.019(2) 0.022(2) 0.0172(19) 0.0032(16) 0.0036(16) 0.0006(16)
C30 0.021(2) 0.018(2) 0.026(2) 0.0114(17) 0.0054(17) 0.0049(16)
C31 0.020(2) 0.019(2) 0.027(2) 0.0051(17) 0.0045(17) 0.0048(16)
C32 0.0146(18) 0.0173(19) 0.0138(17) -0.0017(14) 0.0008(14) 0.0027(14)
C33 0.0135(18) 0.019(2) 0.0195(19) -0.0022(15) 0.0053(15) 0.0040(15)
C34 0.0184(19) 0.0150(19) 0.0189(19) -0.0035(15) 0.0066(15) -0.0034(15)
C35 0.0136(18) 0.020(2) 0.0145(18) -0.0017(15) 0.0027(14) -0.0027(14)
C36 0.022(2) 0.018(2) 0.0163(18) 0.0029(15) 0.0058(15) -0.0042(15)
C37 0.026(2) 0.019(2) 0.0147(18) 0.0023(16) 0.0030(16) -0.0077(16)
C38 0.0137(18) 0.019(2) 0.021(2) -0.0054(16) 0.0010(15) -0.0004(15)
C39 0.0167(19) 0.0191(19) 0.0116(17) -0.0017(15) 0.0053(14) -0.0027(15)
C40 0.0136(18) 0.0116(17) 0.0131(17) 0.0013(14) 0.0017(14) 0.0015(14)
C41 0.027(2) 0.023(2) 0.030(2) 0.0036(18) 0.0116(19) 0.0079(18)
C42 0.026(2) 0.027(2) 0.029(2) 0.0014(19) 0.0148(18) 0.0031(18)
Cl1 0.0237(5) 0.0231(5) 0.0263(5) -0.0036(4) 0.0023(4) 0.0031(4)
O1 0.0396(19) 0.0274(18) 0.0282(17) -0.0056(14) 0.0009(14) 0.0029(14)
O2 0.0327(18) 0.0263(17) 0.0381(19) -0.0071(14) -0.0007(15) -0.0058(14)
O3 0.047(2) 0.029(2) 0.082(3) -0.0135(19) 0.037(2) -0.0062(17)
O4 0.056(2) 0.046(2) 0.0299(19) -0.0046(16) -0.0144(17) 0.0254(19)
Cl2 0.0202(5) 0.0181(5) 0.0268(5) 0.0027(4) -0.0013(4) -0.0012(4)
O5 0.0283(17) 0.0254(17) 0.0419(19) 0.0129(15) 0.0068(15) -0.0010(13)
O6 0.0290(18) 0.039(2) 0.051(2) 0.0133(17) 0.0098(16) -0.0098(15)
O7 0.0331(19) 0.042(2) 0.0323(18) -0.0105(16) -0.0063(15) -0.0045(15)
O8 0.044(2) 0.0221(17) 0.0381(19) -0.0052(14) -0.0074(16) 0.0083(15)
O9 0.057(3) 0.055(3) 0.048(2) -0.001(2) 0.010(2) -0.005(2)

loop_
_atom_site_label
_atom_site_type_symbol
_atom_site_thermal_displace_type
_atom_site_fract_x
_atom_site_fract_y
_atom_site_fract_z
_atom_site_occupancy
_atom_site_U_iso_or_equiv
_atom_site_calc_flag
_atom_site_refinement_flags
Zn Zn Uani 0.23860(4) 0.47035(2) 0.79056(2) 1.000 0.0140(1) . .
N1 N Uani 0.1357(2) 0.56782(17) 0.76284(18) 1.000 0.0139(9) . .
N2 N Uani 0.1203(3) 0.43414(17) 0.69424(17) 1.000 0.0146(9) . .
N3 N Uani 0.1427(2) 0.42937(18) 0.87111(18) 1.000 0.0165(9) . .
N4 N Uani 0.3197(3) 0.51843(17) 0.89498(19) 1.000 0.0164(9) . .
N5 N Uani 0.3434(2) 0.37535(17) 0.79980(18) 1.000 0.0138(9) . .
N6 N Uani 0.3520(2) 0.49854(17) 0.71637(17) 1.000 0.0132(9) . .
C1 C Uani 0.1416(3) 0.6321(2) 0.7999(2) 1.000 0.0180(11) . .
C2 C Uani 0.0691(3) 0.6914(2) 0.7772(2) 1.000 0.0202(11) . .
C3 C Uani -0.0086(3) 0.6828(2) 0.7133(2) 1.000 0.0234(12) . .
C4 C Uani -0.0176(3) 0.6156(2) 0.6719(2) 1.000 0.0180(11) . .
C5 C Uani -0.0987(3) 0.6028(2) 0.6046(2) 1.000 0.0191(12) . .
C6 C Uani -0.1082(3) 0.5345(2) 0.5701(2) 1.000 0.0189(11) . .
C7 C Uani -0.0351(3) 0.4749(2) 0.6002(2) 1.000 0.0155(10) . .
C8 C Uani -0.0403(3) 0.4022(2) 0.5685(2) 1.000 0.0189(11) . .
C9 C Uani 0.0342(3) 0.3494(2) 0.5987(2) 1.000 0.0206(12) . .
C10 C Uani 0.1148(3) 0.3674(2) 0.6618(2) 1.000 0.0193(11) . .
C11 C Uani 0.0479(3) 0.4872(2) 0.6640(2) 1.000 0.0159(11) . .
C12 C Uani 0.0563(3) 0.5590(2) 0.7011(2) 1.000 0.0135(10) . .
C13 C Uani -0.1700(4) 0.6676(3) 0.5737(3) 1.000 0.0323(16) . .
C14 C Uani -0.1940(3) 0.5203(3) 0.5007(2) 1.000 0.0240(14) . .
C15 C Uani 0.0553(3) 0.3857(2) 0.8574(2) 1.000 0.0200(12) . .
C16 C Uani -0.0036(3) 0.3650(2) 0.9147(2) 1.000 0.0224(12) . .
C17 C Uani 0.0288(3) 0.3917(2) 0.9873(3) 1.000 0.0219(12) . .
C18 C Uani 0.1209(3) 0.4380(2) 1.0047(2) 1.000 0.0175(11) . .
C19 C Uani 0.1611(3) 0.4670(2) 1.0799(2) 1.000 0.0166(11) . .
C20 C Uani 0.2551(3) 0.5076(2) 1.0932(2) 1.000 0.0192(11) . .
C21 C Uani 0.3110(3) 0.5279(2) 1.0307(2) 1.000 0.0175(11) . .
C22 C Uani 0.4027(3) 0.5753(2) 1.0386(2) 1.000 0.0195(11) . .
C23 C Uani 0.4507(3) 0.5926(2) 0.9768(2) 1.000 0.0204(12) . .
C24 C Uani 0.4070(3) 0.5624(2) 0.9058(2) 1.000 0.0168(11) . .
C25 C Uani 0.2720(3) 0.5016(2) 0.9568(2) 1.000 0.0147(10) . .
C26 C Uani 0.1759(3) 0.4550(2) 0.9432(2) 1.000 0.0164(11) . .
C27 C Uani 0.0975(4) 0.4496(3) 1.1433(2) 1.000 0.0284(14) . .
C28 C Uani 0.3051(4) 0.5323(3) 1.1723(2) 1.000 0.0286(16) . .
C29 C Uani 0.3411(3) 0.3162(2) 0.8451(2) 1.000 0.0193(11) . .
C30 C Uani 0.4149(3) 0.2581(2) 0.8473(2) 1.000 0.0215(12) . .
C31 C Uani 0.4925(3) 0.2605(2) 0.8007(2) 1.000 0.0219(12) . .
C32 C Uani 0.4979(3) 0.3212(2) 0.7526(2) 1.000 0.0154(10) . .
C33 C Uani 0.5796(3) 0.3283(2) 0.7030(2) 1.000 0.0170(11) . .
C34 C Uani 0.5847(3) 0.3916(2) 0.6610(2) 1.000 0.0170(11) . .
C35 C Uani 0.5058(3) 0.4508(2) 0.6632(2) 1.000 0.0160(11) . .
C36 C Uani 0.5036(3) 0.5162(2) 0.6199(2) 1.000 0.0185(11) . .
C37 C Uani 0.4267(3) 0.5706(2) 0.6246(2) 1.000 0.0200(11) . .
C38 C Uani 0.3526(3) 0.5597(2) 0.6744(2) 1.000 0.0181(11) . .
C39 C Uani 0.4258(3) 0.4441(2) 0.7101(2) 1.000 0.0155(11) . .
C40 C Uani 0.4215(3) 0.3785(2) 0.7554(2) 1.000 0.0128(10) . .
C41 C Uani 0.6546(4) 0.2627(2) 0.7003(3) 1.000 0.0259(12) . .
C42 C Uani 0.6727(4) 0.4053(3) 0.6144(3) 1.000 0.0262(12) . .
Cl1 Cl Uani -0.30905(9) 0.78421(6) 0.40149(6) 1.000 0.0246(3) . .
O1 O Uani -0.2995(3) 0.80901(18) 0.47878(18) 1.000 0.0323(10) . .
O2 O Uani -0.3339(3) 0.70608(18) 0.39676(19) 1.000 0.0332(10) . .
O3 O Uani -0.2072(3) 0.7947(2) 0.3757(2) 1.000 0.0496(14) . .
O4 O Uani -0.3943(3) 0.8255(2) 0.35510(19) 1.000 0.0465(11) . .
Cl2 Cl Uani 0.24959(8) 0.75368(6) 1.03705(6) 1.000 0.0223(3) . .
O5 O Uani 0.2567(3) 0.69848(18) 1.09622(19) 1.000 0.0318(10) . .
O6 O Uani 0.3556(3) 0.7649(2) 1.0173(2) 1.000 0.0393(11) . .
O7 O Uani 0.1747(3) 0.7298(2) 0.97108(19) 1.000 0.0372(11) . .
O8 O Uani 0.2122(3) 0.82225(18) 1.06500(19) 1.000 0.0364(11) . .
O9 O Uani -0.4498(3) 0.6467(2) 0.5021(2) 1.000 0.0532(16) . .
H1 H Uiso 0.197(3) 0.6386(4) 0.844(2) 1.000 0.024(3) calc R
H2 H Uiso 0.0741(4) 0.738(2) 0.8066(14) 1.000 0.024(3) calc R
H3 H Uiso -0.058(2) 0.723(2) 0.6963(9) 1.000 0.024(3) calc R
H8 H Uiso -0.098(3) 0.3897(6) 0.525(2) 1.000 0.024(3) calc R
H9 H Uiso 0.0316(3) 0.304(2) 0.5785(11) 1.000 0.024(3) calc R
H10 H Uiso 0.170(3) 0.3285(18) 0.6829(10) 1.000 0.024(3) calc R
H13A H Uiso -0.209(2) 0.6553(8) 0.5261(17) 1.000 0.048(4) calc R
H13B H Uiso -0.1264(13) 0.7088(14) 0.5690(18) 1.000 0.048(4) calc R
H13C H Uiso -0.218(2) 0.6787(13) 0.6070(14) 1.000 0.048(4) calc R
H14A H Uiso -0.262(2) 0.5402(17) 0.5089(8) 1.000 0.048(4) calc R
H14B H Uiso -0.2012(19) 0.4684(15) 0.4921(12) 1.000 0.048(4) calc R
H14C H Uiso -0.1730(15) 0.5434(17) 0.4574(13) 1.000 0.048(4) calc R
H15 H Uiso 0.0314(12) 0.3675(9) 0.806(2) 1.000 0.024(3) calc R
H16 H Uiso -0.061(3) 0.3349(16) 0.9041(6) 1.000 0.024(3) calc R
H17 H Uiso -0.010(2) 0.3791(7) 1.0253(19) 1.000 0.024(3) calc R
H22 H Uiso 0.4301(14) 0.5945(10) 1.085(2) 1.000 0.024(3) calc R
H23 H Uiso 0.512(3) 0.6243(16) 0.9823(3) 1.000 0.024(3) calc R
H24 H Uiso 0.4429(17) 0.5744(6) 0.861(2) 1.000 0.024(3) calc R
H27A H Uiso 0.114(2) 0.3996(16) 1.1616(14) 1.000 0.048(4) calc R
H27B H Uiso 0.020(2) 0.4537(18) 1.1240(8) 1.000 0.048(4) calc R
H27C H Uiso 0.118(2) 0.4844(15) 1.1848(15) 1.000 0.048(4) calc R
H28A H Uiso 0.282(2) 0.5798(16) 1.1806(8) 1.000 0.048(4) calc R
H28B H Uiso 0.380(2) 0.5315(18) 1.1771(7) 1.000 0.048(4) calc R
H28C H Uiso 0.284(2) 0.5005(15) 1.2076(11) 1.000 0.048(4) calc R
H29 H Uiso 0.284(3) 0.3138(3) 0.8786(15) 1.000 0.024(3) calc R
H30 H Uiso 0.4120(4) 0.219(2) 0.8789(17) 1.000 0.024(3) calc R
H31 H Uiso 0.541(3) 0.222(2) 0.8012(2) 1.000 0.024(3) calc R
H36 H Uiso 0.555(3) 0.5230(4) 0.5874(16) 1.000 0.024(3) calc R
H37 H Uiso 0.4243(4) 0.616(2) 0.5939(15) 1.000 0.024(3) calc R
H38 H Uiso 0.302(3) 0.5962(19) 0.6782(3) 1.000 0.024(3) calc R
H41A H Uiso 0.696(2) 0.2695(9) 0.6592(17) 1.000 0.048(4) calc R
H41B H Uiso 0.6117(13) 0.2176(13) 0.6917(19) 1.000 0.048(4) calc R
H41C H Uiso 0.704(2) 0.2589(11) 0.7484(16) 1.000 0.048(4) calc R
H42A H Uiso 0.721(2) 0.3634(15) 0.6185(16) 1.000 0.048(4) calc R
H42B H Uiso 0.713(2) 0.4488(17) 0.6330(14) 1.000 0.048(4) calc R
H42C H Uiso 0.6404(10) 0.4126(19) 0.5621(16) 1.000 0.048(4) calc R

loop_
_atom_type_symbol
_atom_type_description
_atom_type_scat_dispersion_real
_atom_type_scat_dispersion_imag
_atom_type_scat_source
Zn Zn 0.2839 1.4301 'International Tables Vol C Tables 4.2.6.8 and 6.1.1.4'
O O 0.0106 0.0060 'International Tables Vol C Tables 4.2.6.8 and 6.1.1.4'
N N 0.0061 0.0033 'International Tables Vol C Tables 4.2.6.8 and 6.1.1.4'
Cl Cl 0.1484 0.1585 'International Tables Vol C Tables 4.2.6.8 and 6.1.1.4'
H H 0.0000 0.0000 'International Tables Vol C Tables 4.2.6.8 and 6.1.1.4'
C C 0.0033 0.0016 'International Tables Vol C Tables 4.2.6.8 and 6.1.1.4'

loop_
_geom_angle_atom_site_label_1
_geom_angle_atom_site_label_2
_geom_angle_atom_site_label_3
_geom_angle
_geom_angle_site_symmetry_1
_geom_angle_site_symmetry_2
_geom_angle_site_symmetry_3
_geom_angle_publ_flag
N1 Zn N2 76.60(12) . . . yes
N1 Zn N3 93.19(11) . . . yes
N1 Zn N4 92.48(12) . . . yes
N1 Zn N5 171.13(12) . . . yes
N1 Zn N6 95.34(11) . . . yes
N2 Zn N3 92.52(12) . . . yes
N2 Zn N4 165.30(14) . . . yes
N2 Zn N5 98.29(12) . . . yes
N2 Zn N6 90.85(12) . . . yes
N3 Zn N4 78.09(13) . . . yes
N3 Zn N5 94.30(11) . . . yes
N3 Zn N6 171.35(11) . . . yes
N4 Zn N5 93.72(12) . . . yes
N4 Zn N6 100.07(13) . . . yes
N5 Zn N6 77.33(11) . . . yes
O2 Cl1 O3 107.7(2) . . . yes
O2 Cl1 O4 110.0(2) . . . yes
O3 Cl1 O4 110.8(2) . . . yes
O1 Cl1 O4 108.9(2) . . . yes
O1 Cl1 O2 110.1(2) . . . yes
O1 Cl1 O3 109.4(2) . . . yes
O5 Cl2 O6 109.3(2) . . . yes
O7 Cl2 O8 109.7(2) . . . yes
O5 Cl2 O7 110.0(2) . . . yes
O5 Cl2 O8 108.9(2) . . . yes
O6 Cl2 O7 109.8(2) . . . yes
O6 Cl2 O8 109.2(2) . . . yes
C1 N1 C12 118.4(3) . . . yes
Zn N1 C12 114.1(2) . . . yes
Zn N1 C1 127.5(2) . . . yes
Zn N2 C10 126.5(3) . . . yes
Zn N2 C11 114.7(2) . . . yes
C10 N2 C11 118.8(3) . . . yes
Zn N3 C26 113.5(2) . . . yes
Zn N3 C15 127.7(3) . . . yes
C15 N3 C26 118.8(3) . . . yes
Zn N4 C24 128.2(3) . . . yes
Zn N4 C25 113.7(3) . . . yes
C24 N4 C25 118.0(3) . . . yes
C29 N5 C40 118.4(3) . . . yes
Zn N5 C29 127.4(2) . . . yes
Zn N5 C40 114.2(2) . . . yes
C38 N6 C39 118.8(3) . . . yes
Zn N6 C38 127.3(2) . . . yes
Zn N6 C39 113.8(2) . . . yes
N1 C1 C2 122.6(3) . . . yes
C1 C2 C3 118.6(3) . . . no
C2 C3 C4 120.8(3) . . . no
C3 C4 C5 123.4(3) . . . no
C3 C4 C12 116.0(3) . . . no
C5 C4 C12 120.6(3) . . . no
C4 C5 C13 117.5(3) . . . no
C6 C5 C13 121.9(4) . . . no
C4 C5 C6 120.6(3) . . . no
C5 C6 C7 119.9(3) . . . no
C5 C6 C14 120.9(4) . . . no
C7 C6 C14 119.3(3) . . . no
C8 C7 C11 116.1(3) . . . no
C6 C7 C11 120.5(3) . . . no
C6 C7 C8 123.5(3) . . . no
C7 C8 C9 120.0(3) . . . no
C8 C9 C10 119.6(3) . . . no
N2 C10 C9 122.0(3) . . . yes
N2 C11 C12 117.1(3) . . . yes
C7 C11 C12 119.4(3) . . . no
N2 C11 C7 123.5(3) . . . yes
N1 C12 C11 117.4(3) . . . yes
C4 C12 C11 119.0(3) . . . no
N1 C12 C4 123.6(3) . . . yes
N3 C15 C16 122.4(3) . . . yes
C15 C16 C17 118.9(3) . . . no
C16 C17 C18 120.8(4) . . . no
C17 C18 C19 124.0(4) . . . no
C17 C18 C26 116.1(4) . . . no
C19 C18 C26 120.0(3) . . . no
C20 C19 C27 121.5(3) . . . no
C18 C19 C20 120.4(3) . . . no
C18 C19 C27 118.1(3) . . . no
C19 C20 C28 121.7(3) . . . no
C19 C20 C21 120.6(3) . . . no
C21 C20 C28 117.7(3) . . . no
C20 C21 C22 124.0(3) . . . no
C20 C21 C25 119.8(3) . . . no
C22 C21 C25 116.2(3) . . . no
C21 C22 C23 120.8(3) . . . no
C22 C23 C24 118.7(3) . . . no
N4 C24 C23 123.0(3) . . . yes
N4 C25 C21 123.3(3) . . . yes
N4 C25 C26 116.9(3) . . . yes
C21 C25 C26 119.8(3) . . . no
C18 C26 C25 119.3(3) . . . no
N3 C26 C25 117.7(3) . . . yes
N3 C26 C18 123.0(3) . . . yes
N5 C29 C30 122.3(3) . . . yes
C29 C30 C31 119.2(3) . . . no
C30 C31 C32 120.4(3) . . . no
C33 C32 C40 120.0(3) . . . no
C31 C32 C33 123.3(3) . . . no
C31 C32 C40 116.6(3) . . . no
C32 C33 C34 120.2(3) . . . no
C32 C33 C41 116.6(3) . . . no
C34 C33 C41 123.1(4) . . . no
C35 C34 C42 117.0(3) . . . no
C33 C34 C35 120.1(3) . . . no
C33 C34 C42 122.9(4) . . . no
C36 C35 C39 116.5(3) . . . no
C34 C35 C39 120.1(3) . . . no
C34 C35 C36 123.4(3) . . . no
C35 C36 C37 120.7(3) . . . no
C36 C37 C38 118.5(3) . . . no
N6 C38 C37 122.6(3) . . . yes
N6 C39 C35 122.8(3) . . . yes
N6 C39 C40 117.2(3) . . . yes
C35 C39 C40 120.0(3) . . . no
N5 C40 C39 117.4(3) . . . yes
C32 C40 C39 119.5(3) . . . no
N5 C40 C32 123.1(3) . . . yes
N1 C1 H1 119.00 . . . no
C2 C1 H1 119.00 . . . no
C1 C2 H2 121.00 . . . no
C3 C2 H2 121.00 . . . no
C4 C3 H3 119.00 . . . no
C2 C3 H3 120.00 . . . no
C9 C8 H8 120.00 . . . no
C7 C8 H8 120.00 . . . no
C8 C9 H9 120.00 . . . no
C10 C9 H9 120.00 . . . no
C9 C10 H10 119.00 . . . no
N2 C10 H10 119.00 . . . no
C5 C13 H13A 109.00 . . . no
H13A C13 H13B 109.00 . . . no
C5 C13 H13B 109.00 . . . no
C5 C13 H13C 110.00 . . . no
H13B C13 H13C 109.00 . . . no
H13A C13 H13C 110.00 . . . no
H14A C14 H14C 109.00 . . . no
H14A C14 H14B 109.00 . . . no
C6 C14 H14A 110.00 . . . no
H14B C14 H14C 109.00 . . . no
C6 C14 H14C 110.00 . . . no
C6 C14 H14B 109.00 . . . no
C16 C15 H15 119.00 . . . no
N3 C15 H15 119.00 . . . no
C15 C16 H16 120.00 . . . no
C17 C16 H16 121.00 . . . no
C16 C17 H17 120.00 . . . no
C18 C17 H17 119.00 . . . no
C23 C22 H22 120.00 . . . no
C21 C22 H22 120.00 . . . no
C22 C23 H23 121.00 . . . no
C24 C23 H23 121.00 . . . no
N4 C24 H24 118.00 . . . no
C23 C24 H24 119.00 . . . no
C19 C27 H27C 109.00 . . . no
H27A C27 H27B 109.00 . . . no
H27A C27 H27C 109.00 . . . no
C19 C27 H27A 110.00 . . . no
C19 C27 H27B 110.00 . . . no
H27B C27 H27C 110.00 . . . no
C20 C28 H28C 109.00 . . . no
H28A C28 H28C 110.00 . . . no
H28B C28 H28C 109.00 . . . no
H28A C28 H28B 110.00 . . . no
C20 C28 H28A 109.00 . . . no
C20 C28 H28B 109.00 . . . no
N5 C29 H29 119.00 . . . no
C30 C29 H29 119.00 . . . no
C31 C30 H30 120.00 . . . no
C29 C30 H30 120.00 . . . no
C30 C31 H31 120.00 . . . no
C32 C31 H31 120.00 . . . no
C37 C36 H36 120.00 . . . no
C35 C36 H36 120.00 . . . no
C36 C37 H37 121.00 . . . no
C38 C37 H37 121.00 . . . no
N6 C38 H38 119.00 . . . no
C37 C38 H38 119.00 . . . no
C33 C41 H41B 109.00 . . . no
C33 C41 H41C 109.00 . . . no
H41A C41 H41B 110.00 . . . no
C33 C41 H41A 110.00 . . . no
H41A C41 H41C 110.00 . . . no
H41B C41 H41C 109.00 . . . no
H42B C42 H42C 109.00 . . . no
H42A C42 H42B 109.00 . . . no
H42A C42 H42C 110.00 . . . no
C34 C42 H42A 110.00 . . . no
C34 C42 H42B 109.00 . . . no
C34 C42 H42C 109.00 . . . no

loop_
_geom_bond_atom_site_label_1
_geom_bond_atom_site_label_2
_geom_bond_distance
_geom_bond_site_symmetry_1
_geom_bond_site_symmetry_2
_geom_bond_publ_flag
Zn N1 2.174(3) . . yes
Zn N2 2.156(3) . . yes
Zn N3 2.140(3) . . yes
Zn N4 2.135(3) . . yes
Zn N5 2.135(3) . . yes
Zn N6 2.145(3) . . yes
Cl1 O4 1.433(4) . . yes
Cl1 O3 1.429(4) . . yes
Cl1 O1 1.428(3) . . yes
Cl1 O2 1.436(3) . . yes
Cl2 O6 1.433(4) . . yes
Cl2 O7 1.432(4) . . yes
Cl2 O8 1.434(3) . . yes
Cl2 O5 1.436(3) . . yes
N1 C12 1.353(5) . . yes
N1 C1 1.325(5) . . yes
N2 C11 1.357(5) . . yes
N2 C10 1.327(5) . . yes
N3 C26 1.356(5) . . yes
N3 C15 1.328(5) . . yes
N4 C25 1.366(5) . . yes
N4 C24 1.329(5) . . yes
N5 C29 1.335(5) . . yes
N5 C40 1.351(5) . . yes
N6 C38 1.328(5) . . yes
N6 C39 1.358(5) . . yes
C1 C2 1.409(5) . . no
C2 C3 1.367(5) . . no
C3 C4 1.408(5) . . no
C4 C5 1.444(5) . . no
C4 C12 1.408(5) . . no
C5 C6 1.367(5) . . no
C5 C13 1.508(6) . . no
C6 C14 1.507(5) . . no
C6 C7 1.446(5) . . no
C7 C11 1.413(5) . . no
C7 C8 1.419(5) . . no
C8 C9 1.369(5) . . no
C9 C10 1.407(5) . . no
C11 C12 1.444(5) . . no
C15 C16 1.400(5) . . no
C16 C17 1.369(6) . . no
C17 C18 1.405(5) . . no
C18 C19 1.440(5) . . no
C18 C26 1.415(5) . . no
C19 C27 1.513(6) . . no
C19 C20 1.363(5) . . no
C20 C21 1.451(5) . . no
C20 C28 1.502(5) . . no
C21 C25 1.401(5) . . no
C21 C22 1.410(5) . . no
C22 C23 1.370(5) . . no
C23 C24 1.394(5) . . no
C25 C26 1.444(5) . . no
C29 C30 1.385(5) . . no
C30 C31 1.373(5) . . no
C31 C32 1.393(5) . . no
C32 C33 1.457(5) . . no
C32 C40 1.406(5) . . no
C33 C34 1.367(5) . . no
C33 C41 1.508(6) . . no
C34 C35 1.451(5) . . no
C34 C42 1.498(6) . . no
C35 C36 1.401(5) . . no
C35 C39 1.405(5) . . no
C36 C37 1.379(5) . . no
C37 C38 1.394(5) . . no
C39 C40 1.432(5) . . no
C1 H1 0.9600 . . no
C2 H2 0.9800 . . no
C3 H3 0.9600 . . no
C8 H8 0.9900 . . no
C9 H9 0.8900 . . no
C10 H10 1.0100 . . no
C13 H13B 0.9300 . . no
C13 H13A 0.9300 . . no
C13 H13C 0.9300 . . no
C14 H14C 0.9500 . . no
C14 H14A 0.9500 . . no
C14 H14B 0.9500 . . no
C15 H15 0.9700 . . no
C16 H16 0.8900 . . no
C17 H17 0.9200 . . no
C22 H22 0.9000 . . no
C23 H23 0.9400 . . no
C24 H24 1.0000 . . no
C27 H27B 0.9700 . . no
C27 H27C 0.9700 . . no
C27 H27A 0.9700 . . no
C28 H28A 0.9200 . . no
C28 H28B 0.9200 . . no
C28 H28C 0.9200 . . no
C29 H29 1.0000 . . no
C30 H30 0.9000 . . no
C31 H31 0.9200 . . no
C36 H36 0.9400 . . no
C37 H37 0.9800 . . no
C38 H38 0.9200 . . no
C41 H41B 0.9700 . . no
C41 H41C 0.9700 . . no
C41 H41A 0.9700 . . no
C42 H42B 0.9600 . . no
C42 H42C 0.9600 . . no
C42 H42A 0.9600 . . no

loop_
_geom_contact_atom_site_label_1
_geom_contact_atom_site_label_2
_geom_contact_distance
_geom_contact_site_symmetry_1
_geom_contact_site_symmetry_2
_geom_contact_publ_flag
O1 C13 3.310(6) . . no
O1 C18 3.186(5) . 2_556 no
O1 C26 3.229(5) . 2_556 no
O1 C29 3.255(5) . 2_556 no
O2 C39 3.382(5) . 3_566 no
O2 C40 3.128(5) . 3_566 no
O2 O9 2.760(5) . . no
O2 C33 3.315(5) . 3_566 no
O2 C10 3.344(5) . 3_566 no
O2 C32 3.095(5) . 3_566 no
O3 C18 3.392(5) . 2_556 no
O3 C10 3.240(5) . 3_566 no
O3 C19 3.221(5) . 2_556 no
O3 C27 3.141(6) . 2_556 no
O3 C9 3.345(5) . 3_566 no
O4 C31 3.220(5) . 3_566 no
O4 C32 3.379(5) . 3_566 no
O5 C22 3.140(5) . . no
O5 C31 3.414(5) . 3_667 no
O5 C28 3.289(6) . . no
O5 C16 3.318(5) . 3_567 no
O5 C21 3.385(5) . . no
O6 C42 3.415(6) . 2_656 no
O6 O9 2.942(5) . 4_665 no
O8 C8 3.243(5) . 2_556 no
O8 C38 3.187(5) . 4_565 no
O8 C37 3.311(5) . 4_565 no
O9 C34 3.164(5) . 3_566 no
O9 C42 3.296(6) . 3_566 no
O9 O2 2.760(5) . . no
O9 C37 3.174(5) . 1_455 no
O9 C30 3.307(5) . 2_556 no
O9 C36 3.257(5) . 1_455 no
O9 C35 3.385(5) . 3_566 no
O9 O6 2.942(5) . 4_464 no
O1 H29 2.5100 . 2_556 no
O1 H23 2.6400 . 4_464 no
O2 H13A 2.7000 . . no
O2 H10 2.7400 . 3_566 no
O3 H27A 2.3600 . 2_556 no
O3 H10 2.5200 . 3_566 no
O3 H9 2.8200 . 3_566 no
O4 H41B 2.8000 . 3_566 no
O4 H23 2.8600 . 4_464 no
O4 H24 2.7200 . 4_464 no
O5 H28A 2.5900 . . no
O5 H41C 2.8200 . 3_667 no
O5 H16 2.5000 . 3_567 no
O5 H22 2.8800 . . no
O6 H37 2.6000 . 4_565 no
O7 H9 2.8900 . 2_556 no
O7 H1 2.8400 . . no
O7 H17 2.8400 . 3_567 no
O8 H38 2.5800 . 4_565 no
O8 H8 2.2900 . 2_556 no
O8 H14B 2.8100 . 2_556 no
O8 H37 2.8200 . 4_565 no
O9 H36 2.6800 . 1_455 no
O9 H30 2.4600 . 2_556 no
O9 H42C 2.6700 . 3_566 no
O9 H37 2.5000 . 1_455 no
N1 N6 3.193(4) . . no
N1 C11 2.390(5) . . no
N1 C38 3.343(5) . . no
N1 N4 3.112(5) . . no
N1 N2 2.684(4) . . no
N1 N3 3.134(4) . . no
N2 N3 3.104(4) . . no
N2 C12 2.389(5) . . no
N2 C15 3.253(5) . . no
N2 N5 3.246(4) . . no
N2 N1 2.684(4) . . no
N2 N6 3.064(5) . . no
N3 C29 3.287(5) . . no
N3 C25 2.397(5) . . no
N3 N1 3.134(4) . . no
N3 N5 3.135(4) . . no
N3 N2 3.104(4) . . no
N3 N4 2.693(5) . . no
N4 C26 2.395(5) . . no
N4 C1 3.262(5) . . no
N4 N6 3.281(4) . . no
N4 N1 3.112(5) . . no
N4 N3 2.693(5) . . no
N4 N5 3.116(4) . . no
N5 C39 2.379(5) . . no
N5 N2 3.246(4) . . no
N5 C10 3.423(5) . . no
N5 N6 2.674(4) . . no
N5 N3 3.135(4) . . no
N5 N4 3.116(4) . . no
N6 C40 2.381(5) . . no
N6 N5 2.674(4) . . no
N6 N1 3.193(4) . . no
N6 N4 3.281(4) . . no
N6 N2 3.064(5) . . no
N1 H38 2.8000 . . no
N2 H15 2.7100 . . no
N2 H14C 2.9000 . 3_566 no
N3 H29 2.7100 . . no
N3 H27B 2.9300 . 3_567 no
N4 H1 2.7100 . . no
N5 H10 2.8500 . . no
C1 C41 3.451(6) . 2_656 no
C6 C8 3.504(5) . 3_566 no
C8 O8 3.243(5) . 2_546 no
C8 C6 3.504(5) . 3_566 no
C9 O3 3.345(5) . 3_566 no
C10 O2 3.344(5) . 3_566 no
C10 O3 3.240(5) . 3_566 no
C13 O1 3.310(6) . . no
C14 C42 3.494(7) . 1_455 no
C15 C27 3.513(6) . 3_567 no
C16 O5 3.318(5) . 3_567 no
C17 C19 3.531(5) . 3_567 no
C17 C18 3.595(5) . 3_567 no
C18 O1 3.186(5) . 2_546 no
C18 O3 3.392(5) . 2_546 no
C18 C17 3.595(5) . 3_567 no
C19 C17 3.531(5) . 3_567 no
C19 O3 3.221(5) . 2_546 no
C21 O5 3.385(5) . . no
C22 C23 3.557(5) . 3_667 no
C22 O5 3.140(5) . . no
C22 C24 3.447(5) . 3_667 no
C23 C22 3.557(5) . 3_667 no
C23 C23 3.592(5) . 3_667 no
C24 C22 3.447(5) . 3_667 no
C26 O1 3.229(5) . 2_546 no
C27 C15 3.513(6) . 3_567 no
C27 O3 3.141(6) . 2_546 no
C28 O5 3.289(6) . . no
C28 C33 3.484(6) . 3_667 no
C28 C34 3.334(5) . 3_667 no
C28 C35 3.435(5) . 3_667 no
C29 O1 3.255(5) . 2_546 no
C30 O9 3.307(5) . 2_546 no
C31 O5 3.414(5) . 3_667 no
C31 O4 3.220(5) . 3_566 no
C32 O2 3.095(5) . 3_566 no
C32 O4 3.379(5) . 3_566 no
C33 O2 3.315(5) . 3_566 no
C33 C28 3.484(6) . 3_667 no
C34 C28 3.334(5) . 3_667 no
C34 O9 3.164(5) . 3_566 no
C35 O9 3.385(5) . 3_566 no
C35 C28 3.435(5) . 3_667 no
C36 O9 3.257(5) . 1_655 no
C37 O9 3.174(5) . 1_655 no
C37 O8 3.311(5) . 4_564 no
C38 O8 3.187(5) . 4_564 no
C39 O2 3.382(5) . 3_566 no
C40 O2 3.128(5) . 3_566 no
C41 C1 3.451(6) . 2_646 no
C42 O9 3.296(6) . 3_566 no
C42 O6 3.415(6) . 2_646 no
C42 C14 3.494(7) . 1_655 no
C1 H27B 3.0200 . 3_567 no
C3 H13B 2.7600 . . no
C3 H13C 2.9400 . . no
C6 H42B 3.0600 . 1_455 no
C7 H14C 2.9500 . 3_566 no
C8 H14B 2.5100 . . no
C8 H14C 2.9300 . 3_566 no
C9 H14C 2.8700 . 3_566 no
C9 H2 3.0700 . 2_546 no
C10 H15 2.9200 . . no
C10 H14C 2.8400 . 3_566 no
C11 H14C 2.9100 . 3_566 no
C13 H3 2.5700 . . no
C13 H14C 3.0300 . . no
C13 H14A 2.7200 . . no
C14 H42B 3.0700 . 1_455 no
C14 H13A 2.4800 . . no
C14 H8 2.6300 . . no
C15 H29 3.0800 . . no
C15 H3 3.0800 . 2_546 no
C15 H27B 3.0700 . 3_567 no
C17 H27A 3.1000 . . no
C17 H27B 2.6900 . . no
C22 H28B 2.6400 . . no
C24 H1 2.9800 . . no
C26 H27B 3.0100 . 3_567 no
C27 H17 2.6100 . . no
C27 H28C 2.5700 . . no
C28 H27C 2.5200 . . no
C28 H22 2.6200 . . no
C29 H13C 3.1000 . 2_546 no
C30 H13C 3.0600 . 2_546 no
C31 H41B 2.7400 . . no
C31 H41C 2.9300 . . no
C33 H28A 2.9600 . 3_667 no
C34 H28A 3.0500 . 3_667 no
C35 H28B 2.9600 . 3_667 no
C36 H42B 2.8400 . . no
C36 H42C 2.8300 . . no
C37 H31 3.0200 . 2_656 no
C39 H28B 2.8900 . 3_667 no
C40 H28B 3.0200 . 3_667 no
C41 H42A 2.5400 . . no
C41 H31 2.5700 . . no
C41 H1 3.0800 . 2_646 no
C42 H41A 2.5700 . . no
C42 H36 2.5700 . . no
C42 H14B 3.1000 . 1_655 no
H1 O7 2.8400 . . no
H1 N4 2.7100 . . no
H1 C41 3.0800 . 2_656 no
H1 C24 2.9800 . . no
H2 C9 3.0700 . 2_556 no
H3 C13 2.5700 . . no
H3 H13B 2.2900 . . no
H3 H13C 2.4500 . . no
H3 C15 3.0800 . 2_556 no
H8 O8 2.2900 . 2_546 no
H8 H14B 1.9300 . . no
H8 C14 2.6300 . . no
H9 O7 2.8900 . 2_546 no
H9 O3 2.8200 . 3_566 no
H10 N5 2.8500 . . no
H10 O2 2.7400 . 3_566 no
H10 O3 2.5200 . 3_566 no
H13A O2 2.7000 . . no
H13A H14A 2.1800 . . no
H13A H14C 2.4300 . . no
H13A C14 2.4800 . . no
H13B C3 2.7600 . . no
H13B H3 2.2900 . . no
H13C H30 2.5700 . 2_556 no
H13C H3 2.4500 . . no
H13C H29 2.5900 . 2_556 no
H13C C3 2.9400 . . no
H13C C29 3.1000 . 2_556 no
H13C C30 3.0600 . 2_556 no
H14A C13 2.7200 . . no
H14A H13A 2.1800 . . no
H14B C8 2.5100 . . no
H14B C42 3.1000 . 1_455 no
H14B O8 2.8100 . 2_546 no
H14B H8 1.9300 . . no
H14C C13 3.0300 . . no
H14C H13A 2.4300 . . no
H14C C11 2.9100 . 3_566 no
H14C C7 2.9500 . 3_566 no
H14C C8 2.9300 . 3_566 no
H14C N2 2.9000 . 3_566 no
H14C C10 2.8400 . 3_566 no
H14C C9 2.8700 . 3_566 no
H15 C10 2.9200 . . no
H15 N2 2.7100 . . no
H16 O5 2.5000 . 3_567 no
H17 H27B 2.1900 . . no
H17 C27 2.6100 . . no
H17 O7 2.8400 . 3_567 no
H22 O5 2.8800 . . no
H22 C28 2.6200 . . no
H22 H28B 2.1600 . . no
H23 O4 2.8600 . 4_665 no
H23 O1 2.6400 . 4_665 no
H24 O4 2.7200 . 4_665 no
H27A O3 2.3600 . 2_546 no
H27A C17 3.1000 . . no
H27B C26 3.0100 . 3_567 no
H27B C15 3.0700 . 3_567 no
H27B C17 2.6900 . . no
H27B H17 2.1900 . . no
H27B N3 2.9300 . 3_567 no
H27B C1 3.0200 . 3_567 no
H27C H28C 2.0500 . . no
H27C C28 2.5200 . . no
H28A O5 2.5900 . . no
H28A C34 3.0500 . 3_667 no
H28A C33 2.9600 . 3_667 no
H28B H22 2.1600 . . no
H28B C22 2.6400 . . no
H28B C39 2.8900 . 3_667 no
H28B C40 3.0200 . 3_667 no
H28B C35 2.9600 . 3_667 no
H28C H27C 2.0500 . . no
H28C C27 2.5700 . . no
H29 H13C 2.5900 . 2_546 no
H29 O1 2.5100 . 2_546 no
H29 N3 2.7100 . . no
H29 C15 3.0800 . . no
H30 H13C 2.5700 . 2_546 no
H30 O9 2.4600 . 2_546 no
H31 C41 2.5700 . . no
H31 C37 3.0200 . 2_646 no
H31 H41B 2.2700 . . no
H31 H41C 2.4600 . . no
H36 O9 2.6800 . 1_655 no
H36 H42B 2.4000 . . no
H36 H42C 2.3300 . . no
H36 C42 2.5700 . . no
H37 O8 2.8200 . 4_564 no
H37 O9 2.5000 . 1_655 no
H37 O6 2.6000 . 4_564 no
H38 O8 2.5800 . 4_564 no
H38 N1 2.8000 . . no
H41A H42A 1.8800 . . no
H41A C42 2.5700 . . no
H41B C31 2.7400 . . no
H41B O4 2.8000 . 3_566 no
H41B H31 2.2700 . . no
H41C H31 2.4600 . . no
H41C C31 2.9300 . . no
H41C O5 2.8200 . 3_667 no
H42A C41 2.5400 . . no
H42A H41A 1.8800 . . no
H42B H36 2.4000 . . no
H42B C36 2.8400 . . no
H42B C6 3.0600 . 1_655 no
H42B C14 3.0700 . 1_655 no
H42C O9 2.6700 . 3_566 no
H42C H36 2.3300 . . no
H42C C36 2.8300 . . no

loop_
_geom_hbond_atom_site_label_D
_geom_hbond_atom_site_label_H
_geom_hbond_atom_site_label_A
_geom_hbond_distance_DH
_geom_hbond_distance_HA
_geom_hbond_distance_DA
_geom_hbond_angle_DHA
_geom_hbond_site_symmetry_A
_geom_hbond_publ_flag
C8 H8 O8 0.9900 2.2900 3.243(5) 161.00 2_546 yes
C10 H10 O3 1.0100 2.5200 3.240(5) 128.00 3_566 yes
C16 H16 O5 0.8900 2.5000 3.318(5) 153.00 3_567 yes
C27 H27A O3 0.9700 2.3600 3.141(6) 137.00 2_546 yes
C28 H28A O5 0.9200 2.5900 3.289(6) 133.00 . yes
C29 H29 O1 1.0000 2.5100 3.255(5) 131.00 2_546 yes
C30 H30 O9 0.9000 2.4600 3.307(5) 157.00 2_546 yes
C37 H37 O9 0.9800 2.5000 3.174(5) 126.00 1_655 yes
C37 H37 O6 0.9800 2.6000 3.544(5) 162.00 4_564 yes
C38 H38 O8 0.9200 2.5800 3.187(5) 124.00 4_564 yes

loop_
_geom_torsion_atom_site_label_1
_geom_torsion_atom_site_label_2
_geom_torsion_atom_site_label_3
_geom_torsion_atom_site_label_4
_geom_torsion
_geom_torsion_site_symmetry_1
_geom_torsion_site_symmetry_2
_geom_torsion_site_symmetry_3
_geom_torsion_site_symmetry_4
_geom_torsion_publ_flag
N2 Zn N1 C1 176.4(3) . . . . no
N2 Zn N1 C12 -2.3(2) . . . . no
N3 Zn N1 C1 84.5(3) . . . . no
N3 Zn N1 C12 -94.2(3) . . . . no
N4 Zn N1 C1 6.3(3) . . . . no
N4 Zn N1 C12 -172.4(3) . . . . no
N6 Zn N1 C1 -94.0(3) . . . . no
N6 Zn N1 C12 87.3(2) . . . . no
N1 Zn N2 C10 -179.8(3) . . . . no
N1 Zn N2 C11 2.4(3) . . . . no
N3 Zn N2 C10 -87.1(3) . . . . no
N3 Zn N2 C11 95.1(3) . . . . no
N5 Zn N2 C10 7.6(3) . . . . no
N5 Zn N2 C11 -170.2(3) . . . . no
N6 Zn N2 C10 84.9(3) . . . . no
N6 Zn N2 C11 -92.9(3) . . . . no
N1 Zn N3 C15 87.8(3) . . . . no
N1 Zn N3 C26 -89.4(3) . . . . no
N2 Zn N3 C15 11.1(3) . . . . no
N2 Zn N3 C26 -166.1(3) . . . . no
N4 Zn N3 C15 179.6(3) . . . . no
N4 Zn N3 C26 2.4(2) . . . . no
N5 Zn N3 C15 -87.5(3) . . . . no
N5 Zn N3 C26 95.3(3) . . . . no
N1 Zn N4 C24 -87.2(3) . . . . no
N1 Zn N4 C25 91.5(3) . . . . no
N3 Zn N4 C24 -179.9(3) . . . . no
N3 Zn N4 C25 -1.2(3) . . . . no
N5 Zn N4 C24 86.5(3) . . . . no
N5 Zn N4 C25 -94.8(3) . . . . no
N6 Zn N4 C24 8.7(3) . . . . no
N6 Zn N4 C25 -172.6(3) . . . . no
N2 Zn N5 C29 -95.0(3) . . . . no
N2 Zn N5 C40 86.9(3) . . . . no
N3 Zn N5 C29 -1.8(3) . . . . no
N3 Zn N5 C40 -179.9(3) . . . . no
N4 Zn N5 C29 76.5(3) . . . . no
N4 Zn N5 C40 -101.6(3) . . . . no
N6 Zn N5 C29 176.0(3) . . . . no
N6 Zn N5 C40 -2.1(2) . . . . no
N1 Zn N6 C38 3.5(3) . . . . no
N1 Zn N6 C39 -172.3(2) . . . . no
N2 Zn N6 C38 80.2(3) . . . . no
N2 Zn N6 C39 -95.7(2) . . . . no
N4 Zn N6 C38 -90.0(3) . . . . no
N4 Zn N6 C39 94.2(3) . . . . no
N5 Zn N6 C38 178.5(3) . . . . no
N5 Zn N6 C39 2.6(2) . . . . no
Zn N1 C1 C2 -179.1(3) . . . . no
C12 N1 C1 C2 -0.4(5) . . . . no
Zn N1 C12 C4 -178.3(3) . . . . no
Zn N1 C12 C11 1.9(4) . . . . no
C1 N1 C12 C4 2.9(5) . . . . no
C1 N1 C12 C11 -176.9(3) . . . . no
Zn N2 C10 C9 -179.8(3) . . . . no
C11 N2 C10 C9 -2.1(6) . . . . no
Zn N2 C11 C7 179.2(3) . . . . no
Zn N2 C11 C12 -2.2(4) . . . . no
C10 N2 C11 C7 1.2(6) . . . . no
C10 N2 C11 C12 179.8(3) . . . . no
Zn N3 C15 C16 -177.3(3) . . . . no
C26 N3 C15 C16 -0.2(5) . . . . no
Zn N3 C26 C18 176.8(3) . . . . no
Zn N3 C26 C25 -3.3(4) . . . . no
C15 N3 C26 C18 -0.7(5) . . . . no
C15 N3 C26 C25 179.2(3) . . . . no
Zn N4 C24 C23 177.8(3) . . . . no
C25 N4 C24 C23 -0.9(5) . . . . no
Zn N4 C25 C21 -179.3(3) . . . . no
Zn N4 C25 C26 -0.1(4) . . . . no
C24 N4 C25 C21 -0.5(5) . . . . no
C24 N4 C25 C26 178.7(3) . . . . no
Zn N5 C29 C30 -178.8(3) . . . . no
C40 N5 C29 C30 -0.7(5) . . . . no
Zn N5 C40 C32 -179.3(3) . . . . no
Zn N5 C40 C39 1.3(4) . . . . no
C29 N5 C40 C32 2.4(5) . . . . no
C29 N5 C40 C39 -177.0(3) . . . . no
Zn N6 C38 C37 -176.3(3) . . . . no
C39 N6 C38 C37 -0.6(5) . . . . no
Zn N6 C39 C35 178.7(3) . . . . no
Zn N6 C39 C40 -2.9(4) . . . . no
C38 N6 C39 C35 2.5(5) . . . . no
C38 N6 C39 C40 -179.1(3) . . . . no
N1 C1 C2 C3 -1.7(6) . . . . no
C1 C2 C3 C4 1.3(5) . . . . no
C2 C3 C4 C5 179.2(4) . . . . no
C2 C3 C4 C12 0.9(5) . . . . no
C3 C4 C5 C6 -175.3(4) . . . . no
C3 C4 C5 C13 5.8(6) . . . . no
C12 C4 C5 C6 2.9(6) . . . . no
C12 C4 C5 C13 -176.0(4) . . . . no
C3 C4 C12 N1 -3.2(5) . . . . no
C3 C4 C12 C11 176.6(3) . . . . no
C5 C4 C12 N1 178.5(3) . . . . no
C5 C4 C12 C11 -1.7(5) . . . . no
C4 C5 C6 C7 -1.3(5) . . . . no
C4 C5 C6 C14 178.9(3) . . . . no
C13 C5 C6 C7 177.6(4) . . . . no
C13 C5 C6 C14 -2.3(6) . . . . no
C5 C6 C7 C8 179.2(4) . . . . no
C5 C6 C7 C11 -1.5(5) . . . . no
C14 C6 C7 C8 -1.0(5) . . . . no
C14 C6 C7 C11 178.4(3) . . . . no
C6 C7 C8 C9 177.8(4) . . . . no
C11 C7 C8 C9 -1.6(5) . . . . no
C6 C7 C11 N2 -178.8(3) . . . . no
C6 C7 C11 C12 2.7(5) . . . . no
C8 C7 C11 N2 0.6(5) . . . . no
C8 C7 C11 C12 -178.0(3) . . . . no
C7 C8 C9 C10 0.8(5) . . . . no
C8 C9 C10 N2 1.1(6) . . . . no
N2 C11 C12 N1 0.2(5) . . . . no
N2 C11 C12 C4 -179.6(3) . . . . no
C7 C11 C12 N1 178.8(3) . . . . no
C7 C11 C12 C4 -1.0(5) . . . . no
N3 C15 C16 C17 1.1(6) . . . . no
C15 C16 C17 C18 -1.2(6) . . . . no
C16 C17 C18 C19 -178.8(4) . . . . no
C16 C17 C18 C26 0.4(5) . . . . no
C17 C18 C19 C20 175.7(4) . . . . no
C17 C18 C19 C27 -3.0(6) . . . . no
C26 C18 C19 C20 -3.4(5) . . . . no
C26 C18 C19 C27 177.9(4) . . . . no
C17 C18 C26 N3 0.6(5) . . . . no
C17 C18 C26 C25 -179.3(3) . . . . no
C19 C18 C26 N3 179.8(3) . . . . no
C19 C18 C26 C25 -0.1(5) . . . . no
C18 C19 C20 C21 5.5(5) . . . . no
C18 C19 C20 C28 -173.9(4) . . . . no
C27 C19 C20 C21 -175.9(4) . . . . no
C27 C19 C20 C28 4.7(6) . . . . no
C19 C20 C21 C22 174.0(4) . . . . no
C19 C20 C21 C25 -4.1(5) . . . . no
C28 C20 C21 C22 -6.6(6) . . . . no
C28 C20 C21 C25 175.4(4) . . . . no
C20 C21 C22 C23 -179.4(4) . . . . no
C25 C21 C22 C23 -1.2(5) . . . . no
C20 C21 C25 N4 179.7(3) . . . . no
C20 C21 C25 C26 0.5(5) . . . . no
C22 C21 C25 N4 1.5(5) . . . . no
C22 C21 C25 C26 -177.7(3) . . . . no
C21 C22 C23 C24 0.0(5) . . . . no
C22 C23 C24 N4 1.1(6) . . . . no
N4 C25 C26 N3 2.3(5) . . . . no
N4 C25 C26 C18 -177.8(3) . . . . no
C21 C25 C26 N3 -178.4(3) . . . . no
C21 C25 C26 C18 1.5(5) . . . . no
N5 C29 C30 C31 -0.9(6) . . . . no
C29 C30 C31 C32 0.9(5) . . . . no
C30 C31 C32 C33 178.5(3) . . . . no
C30 C31 C32 C40 0.6(5) . . . . no
C31 C32 C33 C34 -175.7(4) . . . . no
C31 C32 C33 C41 5.2(5) . . . . no
C40 C32 C33 C34 2.2(5) . . . . no
C40 C32 C33 C41 -176.9(4) . . . . no
C31 C32 C40 N5 -2.3(5) . . . . no
C31 C32 C40 C39 177.1(3) . . . . no
C33 C32 C40 N5 179.7(3) . . . . no
C33 C32 C40 C39 -0.9(5) . . . . no
C32 C33 C34 C35 -2.6(5) . . . . no
C32 C33 C34 C42 174.4(4) . . . . no
C41 C33 C34 C35 176.5(4) . . . . no
C41 C33 C34 C42 -6.6(6) . . . . no
C33 C34 C35 C36 -177.9(3) . . . . no
C33 C34 C35 C39 1.7(5) . . . . no
C42 C34 C35 C36 5.0(5) . . . . no
C42 C34 C35 C39 -175.4(4) . . . . no
C34 C35 C36 C37 -179.8(3) . . . . no
C39 C35 C36 C37 0.6(5) . . . . no
C34 C35 C39 N6 177.9(3) . . . . no
C34 C35 C39 C40 -0.5(5) . . . . no
C36 C35 C39 N6 -2.5(5) . . . . no
C36 C35 C39 C40 179.2(3) . . . . no
C35 C36 C37 C38 1.2(5) . . . . no
C36 C37 C38 N6 -1.2(5) . . . . no
N6 C39 C40 N5 1.1(5) . . . . no
N6 C39 C40 C32 -178.4(3) . . . . no
C35 C39 C40 N5 179.5(3) . . . . no
C35 C39 C40 C32 0.1(5) . . . . no
